data_2106998
loop_
_publ_author_name
'Jain, R.K.'
'Trigunayat, G.C.'
'Chadha, G.K.'

_publ_section_title
;
 Crystal structures of four new polytypes of cadmium iodide
;
_journal_name_full 'Acta Crystallographica B (24,1968-38,1982)'
_journal_page_first 1785
_journal_page_last 1791
_journal_volume 26
_journal_year 1970
_chemical_formula_sum 'Cd I2'
_space_group_IT_number 160
_symmetry_space_group_name_Hall 'R 3 -2"'
_symmetry_space_group_name_H-M 'R 3 m :H'
_cell_angle_alpha 90
_cell_angle_beta 90
_cell_angle_gamma 120
_cell_formula_units_Z 18
_cell_length_a 4.24
_cell_length_b 4.24
_cell_length_c 123.03
_cell_volume 1915.461
_citation_journal_id_ASTM ACBCAR
_cod_data_source_file Jain_ACBCAR_1970_1750.cif
_cod_data_source_block Cd1I2
_cod_original_formula_sum 'Cd1 I2'
_cod_database_code 2106998

loop_
_symmetry_equiv_pos_as_xyz
x,y,z
-y,x-y,z
-x+y,-x,z
-y,-x,z
x,x-y,z
-x+y,y,z
x+2/3,y+1/3,z+1/3
-y+2/3,x-y+1/3,z+1/3
-x+y+2/3,-x+1/3,z+1/3
-y+2/3,-x+1/3,z+1/3
x+2/3,x-y+1/3,z+1/3
-x+y+2/3,y+1/3,z+1/3
x+1/3,y+2/3,z+2/3
-y+1/3,x-y+2/3,z+2/3
-x+y+1/3,-x+2/3,z+2/3
-y+1/3,-x+2/3,z+2/3
x+1/3,x-y+2/3,z+2/3
-x+y+1/3,y+2/3,z+2/3

loop_
_atom_site_label
_atom_site_type_symbol
_atom_site_fract_x
_atom_site_fract_y
_atom_site_fract_z
_atom_site_occupancy
_atom_site_U_iso_or_equiv
I10 I-1 0.3333 0.6667 0.25 1 0.0
Cd1 Cd+2 0.6667 0.3333 0.01389 1 0.0
Cd2 Cd+2 0 0 0.06944 1 0.0
Cd5 Cd+2 0 0 0.23611 1 0.0
Cd3 Cd+2 0.6667 0.3333 0.125 1 0.0
I12 I-1 0 0 0.30556 1 0.0
I11 I-1 0.6667 0.3333 0.27778 1 0.0
I2 I-1 0.3333 0.6667 0.02778 1 0.0
I5 I-1 0 0 0.11111 1 0.0
I6 I-1 0.3333 0.6667 0.13889 1 0.0
Cd4 Cd+2 0.6667 0.3333 0.18056 1 0.0
I9 I-1 0.6667 0.3333 0.22222 1 0.0
I7 I-1 0 0 0.16667 1 0.0
I8 I-1 0.3333 0.6667 0.19444 1 0.0
I3 I-1 0.6667 0.3333 0.05556 1 0.0
I1 I-1 0 0 0 1 0.0
I4 I-1 0.3333 0.6667 0.08333 1 0.0
Cd6 Cd+2 0.3333 0.6667 0.29167 1 0.0
